data_2207984
loop_
_publ_author_name
'Gerasimenko, Andrey V.'
'Davidovich, Ruven L.'
'Tkachev, Valery V.'
'Ng, Seik Weng'

_publ_section_title
;
 Bis(tetramethylammonium) di-\m-fluoro-bis[aquatetrafluorohafnate(IV)]
;
_journal_coeditor_code BV6041
_journal_issue 2
_journal_name_full 'Acta Crystallographica Section E'
_journal_page_first m196
_journal_page_last m197
_journal_paper_doi 10.1107/S1600536805042479
_journal_volume 62
_journal_year 2006
_chemical_formula_iupac '(C4 H12 N)2] [Hf2 F10 (H2 O)2]'
_chemical_formula_moiety '2C4 H12 N + , H4 O2 F10 Hf2 2-'
_chemical_formula_sum 'C8 H28 F10 Hf2 N2 O2'
_chemical_formula_weight 731.30
_chemical_name_systematic
;
Bis(tetramethylammonium) di-\m-fluoro-bis[aquatetrafluorohafnate(IV)]
;
_space_group_IT_number 61
_symmetry_cell_setting orthorhombic
_symmetry_space_group_name_Hall '-P 2ac 2ab'
_symmetry_space_group_name_H-M 'P b c a'
_atom_sites_solution_hydrogens geom
_atom_sites_solution_primary direct
_atom_sites_solution_secondary difmap
_audit_creation_method SHELXL97
_cell_angle_alpha 90.00
_cell_angle_beta 90.00
_cell_angle_gamma 90.00
_cell_formula_units_Z 4
_cell_length_a 9.9190(10)
_cell_length_b 9.6870(10)
_cell_length_c 19.656(2)
_cell_measurement_reflns_used 754
_cell_measurement_temperature 295(2)
_cell_measurement_theta_max 44.7
_cell_measurement_theta_min 27.0
_cell_volume 1888.7(3)
_computing_cell_refinement 'SAINT (Bruker, 2000)'
_computing_data_collection 'SMART (Bruker, 1998)'
_computing_data_reduction SAINT
_computing_molecular_graphics 'ORTEPII (Johnson, 1976)'
_computing_publication_material SHELXS97
_computing_structure_refinement 'SHELXL97 (Sheldrick, 1997)'
_computing_structure_solution 'SHELXS97 (Sheldrick, 1997)'
_diffrn_ambient_temperature 295(2)
_diffrn_detector_area_resol_mean 8.33
_diffrn_measured_fraction_theta_full 1.00
_diffrn_measured_fraction_theta_max 1.00
_diffrn_measurement_device_type 'Bruker SMART 1000 area-detector'
_diffrn_measurement_method '\f and \w'
_diffrn_radiation_monochromator graphite
_diffrn_radiation_source 'fine-focus sealed tube'
_diffrn_radiation_type MoK\a
_diffrn_radiation_wavelength 0.71073
_diffrn_reflns_av_R_equivalents 0.040
_diffrn_reflns_av_sigmaI/netI 0.028
_diffrn_reflns_limit_h_max 12
_diffrn_reflns_limit_h_min -12
_diffrn_reflns_limit_k_max 12
_diffrn_reflns_limit_k_min -12
_diffrn_reflns_limit_l_max 25
_diffrn_reflns_limit_l_min -20
_diffrn_reflns_number 11359
_diffrn_reflns_theta_full 27.5
_diffrn_reflns_theta_max 27.6
_diffrn_reflns_theta_min 2.9
_diffrn_standards_decay_% 0
_diffrn_standards_interval_count 0
_diffrn_standards_interval_time 0
_diffrn_standards_number 0
_exptl_absorpt_coefficient_mu 11.083
_exptl_absorpt_correction_T_max 0.170
_exptl_absorpt_correction_T_min 0.141
_exptl_absorpt_correction_type multi-scan
_exptl_absorpt_process_details '(SADABS; Sheldrick, 1996)'
_exptl_crystal_colour Colourless
_exptl_crystal_density_diffrn 2.572
_exptl_crystal_density_method 'not measured'
_exptl_crystal_description Sphere
_exptl_crystal_F_000 1360
_exptl_crystal_size_max 0.16
_exptl_crystal_size_mid 0.16
_exptl_crystal_size_min 0.16
_refine_diff_density_max 0.91
_refine_diff_density_min -0.81
_refine_ls_extinction_coef 0.00260(10)
_refine_ls_extinction_expression Fc^*^=kFc[1+0.001xFc^2^\l^3^/sin(2\q)]^-1/4^
_refine_ls_extinction_method 'SHELXL97 (Sheldrick, 1997)'
_refine_ls_goodness_of_fit_ref 1.09
_refine_ls_hydrogen_treatment constr
_refine_ls_matrix_type full
_refine_ls_number_parameters 118
_refine_ls_number_reflns 2168
_refine_ls_number_restraints 3
_refine_ls_restrained_S_all 1.09
_refine_ls_R_factor_all 0.025
_refine_ls_R_factor_gt 0.021
_refine_ls_shift/su_max 0.001
_refine_ls_shift/su_mean 0.000
_refine_ls_structure_factor_coef Fsqd
_refine_ls_weighting_details 'calc w = 1/[\s^2^(Fo^2^)+(0.0221P)^2^+3.7908P] where P=(Fo^2^+2Fc^2^)/3'
_refine_ls_weighting_scheme calc
_refine_ls_wR_factor_gt 0.053
_refine_ls_wR_factor_ref 0.055
_reflns_number_gt 1942
_reflns_number_total 2168
_reflns_threshold_expression I>2\s(I)
_cod_data_source_file bv6041.cif
_cod_data_source_block I
_cod_depositor_comments
;
The following automatic conversions were performed:
'_symmetry_cell_setting' value 'Orthorhombic' changed to 'orthorhombic'
according to '/home/saulius/struct/CIF-dictionaries/cif_core.dic'
dictionary named 'cif_core.dic' version 2.4.1 from
2010-06-29.

'_exptl_absorpt_correction_type' value 'Multi-scan' changed
to 'multi-scan' according to
'/home/saulius/struct/CIF-dictionaries/cif_core.dic' dictionary named
'cif_core.dic' version 2.4.1 from 2010-06-29.

Automatic conversion script
Id: cif_fix_enum 1527 2010-12-29 10:47:43Z saulius 

The following automatic conversions were performed:

'_symmetry_cell_setting' value 'Orthorhombic' changed to
'orthorhombic' according to
/home/saulius/struct/CIF-dictionaries/cif_core.dic dictionary named
'cif_core.dic' version 2.4.1 from
2010-06-29.

'_exptl_absorpt_correction_type' value 'Multi-scan'
changed to 'multi-scan' according to
/home/saulius/struct/CIF-dictionaries/cif_core.dic dictionary named
'cif_core.dic' version 2.4.1 from 2010-06-29.

Automatic conversion script
Id: cif_fix_values 1715 2011-07-08 13:25:40Z adriana 
;
_cod_original_cell_volume 1888.6(4)
_cod_database_code 2207984

loop_
_symmetry_equiv_pos_as_xyz
'x, y, z'
'-x+1/2, -y, z+1/2'
'-x, y+1/2, -z+1/2'
'x+1/2, -y+1/2, -z'
'-x, -y, -z'
'x-1/2, y, -z-1/2'
'x, -y-1/2, z-1/2'
'-x-1/2, y-1/2, z'

loop_
_atom_site_label
_atom_site_fract_x
_atom_site_fract_y
_atom_site_fract_z
_atom_site_U_iso_or_equiv
_atom_site_adp_type
_atom_site_calc_flag
_atom_site_refinement_flags
_atom_site_occupancy
_atom_site_type_symbol
Hf1 0.53921(2) 0.59702(2) 0.423520(10) 0.01665(8) Uani d . 1 Hf
F1 0.5859(3) 0.5589(3) 0.52820(10) 0.0306(6) Uani d . 1 F
F2 0.4156(3) 0.5306(3) 0.35190(10) 0.0372(6) Uani d . 1 F
F3 0.5968(3) 0.7156(3) 0.34630(10) 0.0333(6) Uani d . 1 F
F4 0.4054(3) 0.7374(3) 0.4540(2) 0.0364(6) Uani d . 1 F
F5 0.6708(3) 0.4487(3) 0.4010(2) 0.0379(7) Uani d . 1 F
O1 0.7045(3) 0.7357(3) 0.4587(2) 0.0356(8) Uani d D 1 O
N1 0.0513(4) 0.5903(4) 0.3353(2) 0.0278(8) Uani d . 1 N
C1 -0.0895(6) 0.6159(7) 0.3122(3) 0.056(2) Uani d . 1 C
C2 0.1360(6) 0.7132(5) 0.3213(3) 0.0430(10) Uani d . 1 C
C3 0.1079(6) 0.4701(5) 0.2976(3) 0.0440(10) Uani d . 1 C
C4 0.0508(8) 0.5613(8) 0.4094(3) 0.056(2) Uani d . 1 C
H1 0.755(5) 0.730(5) 0.494(2) 0.06(2) Uiso d D 1 H
H2 0.730(5) 0.803(3) 0.434(2) 0.030(10) Uiso d D 1 H
H1a -0.0896 0.6359 0.2643 0.084 Uiso calc R 1 H
H1b -0.1264 0.6930 0.3366 0.084 Uiso calc R 1 H
H1c -0.1434 0.5354 0.3206 0.084 Uiso calc R 1 H
H2a 0.1353 0.7324 0.2734 0.064 Uiso calc R 1 H
H2b 0.2268 0.6955 0.3359 0.064 Uiso calc R 1 H
H2c 0.1007 0.7912 0.3456 0.064 Uiso calc R 1 H
H3a 0.1079 0.4897 0.2497 0.067 Uiso calc R 1 H
H3b 0.0536 0.3899 0.3062 0.067 Uiso calc R 1 H
H3c 0.1985 0.4532 0.3125 0.067 Uiso calc R 1 H
H4a -0.0040 0.4816 0.4183 0.084 Uiso calc R 1 H
H4b 0.0147 0.6393 0.4333 0.084 Uiso calc R 1 H
H4c 0.1413 0.5441 0.4245 0.084 Uiso calc R 1 H

loop_
_atom_site_aniso_label
_atom_site_aniso_U_11
_atom_site_aniso_U_22
_atom_site_aniso_U_33
_atom_site_aniso_U_12
_atom_site_aniso_U_13
_atom_site_aniso_U_23
Hf1 0.01650(10) 0.01670(10) 0.01680(10) 0.00030(10) 0.00000(10) 0.00240(10)
F1 0.0350(10) 0.0360(10) 0.0210(10) -0.0190(10) -0.0080(10) 0.0070(10)
F2 0.045(2) 0.042(2) 0.0250(10) -0.0140(10) -0.0110(10) 0.0050(10)
F3 0.0350(10) 0.0400(10) 0.0250(10) -0.0080(10) 0.0000(10) 0.0120(10)
F4 0.035(2) 0.0300(10) 0.044(2) 0.0100(10) 0.0140(10) 0.0030(10)
F5 0.041(2) 0.0300(10) 0.043(2) 0.0180(10) 0.0100(10) 0.0080(10)
O1 0.038(2) 0.039(2) 0.031(2) -0.024(2) -0.0100(10) 0.014(2)
N1 0.029(2) 0.028(2) 0.026(2) 0.000(2) -0.00130(10) 0.000(2)
C1 0.025(3) 0.091(5) 0.053(3) 0.009(3) -0.003(2) -0.002(3)
C2 0.050(3) 0.025(2) 0.054(3) -0.004(2) 0.001(2) 0.004(2)
C3 0.047(3) 0.033(3) 0.053(3) 0.003(2) 0.000(2) -0.012(2)
C4 0.078(5) 0.061(4) 0.028(3) -0.011(3) -0.002(3) 0.000(3)

loop_
_atom_type_symbol
_atom_type_description
_atom_type_scat_dispersion_real
_atom_type_scat_dispersion_imag
_atom_type_scat_source
C C 0.0033 0.0016 'International Tables Vol C Tables 4.2.6.8 and 6.1.1.4'
H H 0.0000 0.0000 'International Tables Vol C Tables 4.2.6.8 and 6.1.1.4'
N N 0.0061 0.0033 'International Tables Vol C Tables 4.2.6.8 and 6.1.1.4'
O O 0.0106 0.0060 'International Tables Vol C Tables 4.2.6.8 and 6.1.1.4'
F F 0.0171 0.0103 'International Tables Vol C Tables 4.2.6.8 and 6.1.1.4'
Hf Hf -0.5830 6.1852 'International Tables Vol C Tables 4.2.6.8 and 6.1.1.4'

loop_
_geom_angle_atom_site_label_1
_geom_angle_atom_site_label_2
_geom_angle_atom_site_label_3
_geom_angle_site_symmetry_1
_geom_angle_site_symmetry_3
_geom_angle
_geom_angle_publ_flag
F1 Hf1 F1 . 5_666 65.40(10) yes
F1 Hf1 F2 . . 139.70(10) yes
F1 Hf1 F3 . . 140.50(10) yes
F1 Hf1 F4 . . 88.50(10) yes
F1 Hf1 F5 . . 87.00(10) yes
F1 Hf1 O1 . . 69.30(10) yes
F1 Hf1 F2 5_666 . 74.40(10) yes
F1 Hf1 F3 5_666 . 154.10(10) yes
F1 Hf1 F4 5_666 . 87.80(10) yes
F1 Hf1 F5 5_666 . 88.30(10) yes
F1 Hf1 O1 5_666 . 134.70(10) yes
F2 Hf1 F3 . . 79.80(10) yes
F2 Hf1 F4 . . 91.30(10) yes
F2 Hf1 F5 . . 90.70(10) yes
F2 Hf1 O1 . . 150.90(10) yes
F3 Hf1 F4 . . 91.50(10) yes
F3 Hf1 F5 . . 93.40(10) yes
F3 Hf1 O1 . . 71.20(10) yes
F5 Hf1 F4 . . 175.00(10) yes
F4 Hf1 O1 . . 89.20(10) yes
F5 Hf1 O1 . . 91.30(10) yes
Hf1 F1 Hf1 . 5_666 114.60(10) no
C2 N1 C4 . . 109.7(4) no
C2 N1 C1 . . 110.0(4) no
C4 N1 C1 . . 109.2(5) no
C2 N1 C3 . . 108.8(4) no
C4 N1 C3 . . 109.9(4) no
C1 N1 C3 . . 109.3(4) no
Hf1 O1 H1 . . 130(3) no
Hf1 O1 H2 . . 120(3) no
H1 O1 H2 . . 109(2) no
N1 C1 H1a . . 109.5 no
N1 C1 H1b . . 109.5 no
H1a C1 H1b . . 109.5 no
N1 C1 H1c . . 109.5 no
H1a C1 H1c . . 109.5 no
H1b C1 H1c . . 109.5 no
N1 C2 H2a . . 109.5 no
N1 C2 H2b . . 109.5 no
H2a C2 H2b . . 109.5 no
N1 C2 H2c . . 109.5 no
H2a C2 H2c . . 109.5 no
H2b C2 H2c . . 109.5 no
N1 C3 H3a . . 109.5 no
N1 C3 H3b . . 109.5 no
H3a C3 H3b . . 109.5 no
N1 C3 H3c . . 109.5 no
H3a C3 H3c . . 109.5 no
H3b C3 H3c . . 109.5 no
N1 C4 H4a . . 109.5 no
N1 C4 H4b . . 109.5 no
H4a C4 H4b . . 109.5 no
N1 C4 H4c . . 109.5 no
H4a C4 H4c . . 109.5 no
H4b C4 H4c . . 109.5 no

loop_
_geom_bond_atom_site_label_1
_geom_bond_atom_site_label_2
_geom_bond_site_symmetry_2
_geom_bond_distance
_geom_bond_publ_flag
Hf1 F1 . 2.141(2) yes
Hf1 F1 5_666 2.173(2) yes
Hf1 F2 . 1.975(3) yes
Hf1 F3 . 1.987(2) yes
Hf1 F5 . 1.991(2) yes
Hf1 F4 . 1.992(2) yes
Hf1 O1 . 2.230(3) yes
N1 C2 . 1.482(6) no
N1 C4 . 1.483(7) no
N1 C1 . 1.490(6) no
N1 C3 . 1.491(6) no
O1 H1 . 0.850(10) no
O1 H2 . 0.850(10) no
C1 H1a . 0.96 no
C1 H1b . 0.96 no
C1 H1c . 0.96 no
C2 H2a . 0.96 no
C2 H2b . 0.96 no
C2 H2c . 0.96 no
C3 H3a . 0.96 no
C3 H3b . 0.96 no
C3 H3c . 0.96 no
C4 H4a . 0.96 no
C4 H4b . 0.96 no
C4 H4c . 0.96 no

loop_
_geom_hbond_atom_site_label_D
_geom_hbond_atom_site_label_H
_geom_hbond_atom_site_label_A
_geom_hbond_site_symmetry_A
_geom_hbond_distance_DH
_geom_hbond_distance_HA
_geom_hbond_distance_DA
_geom_hbond_angle_DHA
_geom_hbond_publ_flag
O1 H1 F4 4_566 0.850(10) 1.84(2) 2.643(4) 156(5) yes
O1 H2 F5 8_765 0.850(10) 1.84(2) 2.660(4) 162(4) yes

loop_
_geom_torsion_atom_site_label_1
_geom_torsion_atom_site_label_2
_geom_torsion_atom_site_label_3
_geom_torsion_atom_site_label_4
_geom_torsion_site_symmetry_4
_geom_torsion
_geom_torsion_publ_flag
F2 Hf1 F1 Hf1 5_666 -1.9(3) no
F3 Hf1 F1 Hf1 5_666 178.90(10) no
F5 Hf1 F1 Hf1 5_666 -89.5(2) no
F4 Hf1 F1 Hf1 5_666 88.3(2) no
O1 Hf1 F1 Hf1 5_666 178.0(2) no
